data_8103116
loop_
_publ_author_name
'Bo Xiao'
'Qian-Qian Li'

_publ_section_title
;
 Crystal structure of
 di(methanol)-bis(2,4-dihydroxypyrimidine-5-carboxylato) manganese(II) ---
 methanol (1:2), Mn(CH3OH)2(C5H3N2O4)2 &#x00B7; 2CH3OH
;
_journal_issue 1
_journal_name_full 'Zeitschrift f\"ur Kristallographie - New Crystal Structures'
_journal_page_first 21
_journal_volume 226
_journal_year 2011
_chemical_formula_sum 'C14 H22 Mn N4 O12'
_chemical_formula_weight 493.30
_space_group_IT_number 14
_symmetry_cell_setting monoclinic
_symmetry_space_group_name_Hall '-P 2yn'
_symmetry_space_group_name_H-M 'P 1 21/n 1'
_atom_sites_solution_hydrogens geom
_atom_sites_solution_primary direct
_atom_sites_solution_secondary difmap
_audit_creation_method SHELXL-97
_audit_update_record
;
2010-12-10 # Formatted by publCIF
;
_cell_angle_alpha 90.00
_cell_angle_beta 108.093(4)
_cell_angle_gamma 90.00
_cell_formula_units_Z 2
_cell_length_a 8.6675(4)
_cell_length_b 11.1241(4)
_cell_length_c 11.3889(5)
_cell_measurement_reflns_used 1877
_cell_measurement_temperature 296(2)
_cell_measurement_theta_max 26.3087
_cell_measurement_theta_min 3.0681
_cell_volume 1043.80(8)
_computing_cell_refinement 'Bruker FRAMBO'
_computing_data_collection 'Bruker FRAMBO'
_computing_data_reduction 'Bruker SAINT'
_computing_molecular_graphics 'Bruker SHELXTL'
_computing_publication_material 'Bruker SHELXTL'
_computing_structure_refinement 'SHELXL-97 (Sheldrick, 1997)'
_computing_structure_solution 'SHELXS-97 (Sheldrick, 1990)'
_diffrn_ambient_temperature 296(2)
_diffrn_measured_fraction_theta_full 0.998
_diffrn_measured_fraction_theta_max 0.998
_diffrn_measurement_device_type 'multiwire proportional'
_diffrn_measurement_method 'phi and omega scans'
_diffrn_radiation_monochromator graphite
_diffrn_radiation_source 'fine-focus sealed tube'
_diffrn_radiation_type MoK\a
_diffrn_radiation_wavelength 0.71073
_diffrn_reflns_av_R_equivalents 0.0265
_diffrn_reflns_av_sigmaI/netI 0.0634
_diffrn_reflns_limit_h_max 9
_diffrn_reflns_limit_h_min -10
_diffrn_reflns_limit_k_max 11
_diffrn_reflns_limit_k_min -13
_diffrn_reflns_limit_l_max 11
_diffrn_reflns_limit_l_min -13
_diffrn_reflns_number 4287
_diffrn_reflns_theta_full 25.50
_diffrn_reflns_theta_max 25.50
_diffrn_reflns_theta_min 3.08
_diffrn_standards_decay_% 0
_diffrn_standards_interval_count 0
_diffrn_standards_interval_time 0
_diffrn_standards_number 0
_exptl_absorpt_coefficient_mu 0.702
_exptl_absorpt_correction_T_max 0.8782
_exptl_absorpt_correction_T_min 0.8441
_exptl_absorpt_correction_type multi-scan
_exptl_absorpt_process_details sadabs
_exptl_crystal_colour yellow
_exptl_crystal_density_diffrn 1.570
_exptl_crystal_density_method 'not measured'
_exptl_crystal_description block
_exptl_crystal_F_000 510
_exptl_crystal_size_max 0.25
_exptl_crystal_size_mid 0.23
_exptl_crystal_size_min 0.19
_refine_diff_density_max 0.227
_refine_diff_density_min -0.199
_refine_diff_density_rms 0.051
_refine_ls_extinction_method none
_refine_ls_goodness_of_fit_ref 1.010
_refine_ls_hydrogen_treatment constr
_refine_ls_matrix_type full
_refine_ls_number_parameters 145
_refine_ls_number_reflns 1942
_refine_ls_number_restraints 6
_refine_ls_restrained_S_all 1.019
_refine_ls_R_factor_all 0.0508
_refine_ls_R_factor_gt 0.0290
_refine_ls_shift/su_max 0.001
_refine_ls_shift/su_mean 0.000
_refine_ls_structure_factor_coef Fsqd
_refine_ls_weighting_details 'calc w=1/[\s^2^(Fo^2^)+(0.0158P)^2^+0.0000P] where P=(Fo^2^+2Fc^2^)/3'
_refine_ls_weighting_scheme calc
_refine_ls_wR_factor_gt 0.0489
_refine_ls_wR_factor_ref 0.0503
_reflns_number_gt 1356
_reflns_number_total 1942
_reflns_threshold_expression >2sigma(I)
_cod_data_source_file 1267-3327.cff
_cod_data_source_block a
_cod_depositor_comments
;
The following automatic conversions were performed:

'_symmetry_cell_setting' value 'Monoclinic' changed to 'monoclinic'
according to /home/saulius/struct/CIF-dictionaries/cif_core.dic
dictionary named 'cif_core.dic' version 2.4.1 from 2010-06-29.

Automatic conversion script
Id: cif_fix_values 1715 2011-07-08 13:25:40Z adriana 
;
_cod_original_sg_symbol_H-M P2(1)/n
_cod_database_code 8103116

loop_
_symmetry_equiv_pos_as_xyz
'x, y, z'
'-x+1/2, y+1/2, -z+1/2'
'-x, -y, -z'
'x-1/2, -y-1/2, z-1/2'

loop_
_atom_site_label
_atom_site_type_symbol
_atom_site_fract_x
_atom_site_fract_y
_atom_site_fract_z
_atom_site_U_iso_or_equiv
_atom_site_adp_type
_atom_site_occupancy
_atom_site_symmetry_multiplicity
_atom_site_calc_flag
_atom_site_refinement_flags
Mn1 Mn 0.0000 0.5000 0.0000 0.01453(12) Uani 1 2 d S
O1 O 0.19125(17) 0.58216(11) 0.13476(11) 0.0194(4) Uani 1 1 d .
O2 O 0.34931(18) 0.70997(11) 0.26446(13) 0.0226(4) Uani 1 1 d .
O3 O -0.13495(17) 0.65470(12) 0.02654(12) 0.0183(3) Uani 1 1 d .
O4 O -0.24162(18) 1.04956(12) 0.05478(12) 0.0236(4) Uani 1 1 d U
O5 O 0.04528(17) 0.60559(11) -0.14967(11) 0.0215(4) Uani 1 1 d .
H5D H -0.0159 0.6665 -0.1725 0.032 Uiso 1 1 d R
O6 O 0.4939(2) 0.79408(14) 0.92867(15) 0.0364(4) Uani 1 1 d .
H6 H 0.4240 0.8416 0.9341 0.055 Uiso 1 1 calc R
N1 N 0.0133(2) 0.98338(15) 0.15780(14) 0.0185(4) Uani 1 1 d .
H1D H 0.0443 1.0539 0.1863 0.022 Uiso 1 1 calc R
N2 N -0.1805(2) 0.85113(14) 0.04585(14) 0.0166(4) Uani 1 1 d .
H2D H -0.2792 0.8374 0.0019 0.020 Uiso 1 1 calc R
C1 C -0.1433(3) 0.96782(18) 0.08420(18) 0.0188(5) Uani 1 1 d U
C2 C 0.1209(3) 0.89221(17) 0.18730(17) 0.0178(5) Uani 1 1 d .
H2 H 0.2251 0.9090 0.2388 0.021 Uiso 1 1 calc R
C3 C 0.0873(3) 0.77753(17) 0.14684(17) 0.0143(5) Uani 1 1 d .
C4 C -0.0766(3) 0.75325(19) 0.07027(17) 0.0151(5) Uani 1 1 d .
C5 C 0.2169(3) 0.68457(18) 0.18365(18) 0.0162(5) Uani 1 1 d .
C6 C 0.0831(3) 0.5555(2) -0.2526(2) 0.0407(7) Uani 1 1 d .
H6A H 0.1576 0.4899 -0.2252 0.061 Uiso 1 1 calc R
H6B H 0.1317 0.6161 -0.2898 0.061 Uiso 1 1 calc R
H6C H -0.0146 0.5268 -0.3121 0.061 Uiso 1 1 calc R
C7 C 0.4627(3) 0.6795(2) 0.9702(3) 0.0541(8) Uani 1 1 d .
H7A H 0.4986 0.6781 1.0589 0.081 Uiso 1 1 calc R
H7B H 0.5201 0.6194 0.9398 0.081 Uiso 1 1 calc R
H7C H 0.3484 0.6633 0.9401 0.081 Uiso 1 1 calc R

loop_
_atom_site_aniso_label
_atom_site_aniso_U_11
_atom_site_aniso_U_22
_atom_site_aniso_U_33
_atom_site_aniso_U_23
_atom_site_aniso_U_13
_atom_site_aniso_U_12
Mn1 0.0150(3) 0.0100(2) 0.0162(2) -0.0011(2) 0.00124(18) 0.0001(2)
O1 0.0189(9) 0.0107(8) 0.0225(8) -0.0050(7) -0.0025(7) 0.0002(7)
O2 0.0183(10) 0.0148(8) 0.0268(8) -0.0023(7) -0.0048(7) -0.0008(7)
O3 0.0155(9) 0.0108(8) 0.0256(8) -0.0048(7) 0.0023(7) -0.0003(7)
O4 0.0210(9) 0.0160(7) 0.0337(8) 0.0000(6) 0.0083(7) 0.0059(7)
O5 0.0212(9) 0.0198(8) 0.0241(8) 0.0057(7) 0.0079(7) 0.0077(7)
O6 0.0207(11) 0.0320(10) 0.0557(11) -0.0006(9) 0.0107(9) 0.0054(8)
N1 0.0186(11) 0.0090(10) 0.0252(9) -0.0043(8) 0.0031(8) -0.0003(9)
N2 0.0110(10) 0.0131(9) 0.0230(9) -0.0032(8) 0.0012(8) -0.0004(8)
C1 0.0183(12) 0.0176(12) 0.0233(10) -0.0002(9) 0.0108(9) -0.0007(9)
C2 0.0144(13) 0.0184(12) 0.0179(12) 0.0007(10) 0.0012(10) 0.0003(10)
C3 0.0157(13) 0.0123(12) 0.0140(11) -0.0007(9) 0.0035(10) 0.0016(9)
C4 0.0191(13) 0.0147(11) 0.0135(11) 0.0021(10) 0.0077(10) 0.0038(10)
C5 0.0181(14) 0.0157(12) 0.0146(11) 0.0014(10) 0.0048(10) -0.0013(10)
C6 0.052(2) 0.0437(15) 0.0350(14) 0.0062(12) 0.0263(14) 0.0163(14)
C7 0.035(2) 0.0431(18) 0.088(2) -0.0032(16) 0.0240(17) -0.0094(14)

loop_
_atom_type_symbol
_atom_type_description
_atom_type_scat_dispersion_real
_atom_type_scat_dispersion_imag
_atom_type_scat_source
C C 0.0033 0.0016 'International Tables Vol C Tables 4.2.6.8 and 6.1.1.4'
H H 0.0000 0.0000 'International Tables Vol C Tables 4.2.6.8 and 6.1.1.4'
N N 0.0061 0.0033 'International Tables Vol C Tables 4.2.6.8 and 6.1.1.4'
O O 0.0106 0.0060 'International Tables Vol C Tables 4.2.6.8 and 6.1.1.4'
Mn Mn 0.3368 0.7283 'International Tables Vol C Tables 4.2.6.8 and 6.1.1.4'

loop_
_geom_angle_atom_site_label_1
_geom_angle_atom_site_label_2
_geom_angle_atom_site_label_3
_geom_angle
_geom_angle_site_symmetry_1
_geom_angle_site_symmetry_3
O1 Mn1 O1 180.0 . 3_565
O1 Mn1 O3 83.62(5) . .
O1 Mn1 O3 96.38(5) 3_565 .
O1 Mn1 O3 96.38(5) . 3_565
O1 Mn1 O3 83.62(5) 3_565 3_565
O3 Mn1 O3 180.0 . 3_565
O1 Mn1 O5 87.49(5) . 3_565
O1 Mn1 O5 92.51(5) 3_565 3_565
O3 Mn1 O5 94.72(5) . 3_565
O3 Mn1 O5 85.28(5) 3_565 3_565
O1 Mn1 O5 92.51(5) . .
O1 Mn1 O5 87.49(5) 3_565 .
O3 Mn1 O5 85.28(5) . .
O3 Mn1 O5 94.72(5) 3_565 .
O5 Mn1 O5 180.00(6) 3_565 .
C5 O1 Mn1 135.51(14) . .
C4 O3 Mn1 126.08(13) . .
C6 O5 Mn1 124.73(12) . .
C6 O5 H5D 109.9 . .
Mn1 O5 H5D 114.7 . .
C7 O6 H6 109.5 . .
C2 N1 C1 122.41(17) . .
C2 N1 H1D 118.8 . .
C1 N1 H1D 118.8 . .
C1 N2 C4 127.17(18) . .
C1 N2 H2D 116.4 . .
C4 N2 H2D 116.4 . .
O4 C1 N1 123.38(18) . .
O4 C1 N2 122.8(2) . .
N1 C1 N2 113.87(18) . .
N1 C2 C3 124.33(19) . .
N1 C2 H2 117.8 . .
C3 C2 H2 117.8 . .
C2 C3 C4 116.63(19) . .
C2 C3 C5 119.61(19) . .
C4 C3 C5 123.75(17) . .
O3 C4 N2 117.00(18) . .
O3 C4 C3 127.45(19) . .
N2 C4 C3 115.53(18) . .
O1 C5 O2 121.51(19) . .
O1 C5 C3 119.38(19) . .
O2 C5 C3 119.10(18) . .
O5 C6 H6A 109.5 . .
O5 C6 H6B 109.5 . .
H6A C6 H6B 109.5 . .
O5 C6 H6C 109.5 . .
H6A C6 H6C 109.5 . .
H6B C6 H6C 109.5 . .
O6 C7 H7A 109.5 . .
O6 C7 H7B 109.5 . .
H7A C7 H7B 109.5 . .
O6 C7 H7C 109.5 . .
H7A C7 H7C 109.5 . .
H7B C7 H7C 109.5 . .

loop_
_geom_bond_atom_site_label_1
_geom_bond_atom_site_label_2
_geom_bond_distance
_geom_bond_site_symmetry_2
Mn1 O1 2.0876(13) .
Mn1 O1 2.0876(13) 3_565
Mn1 O3 2.1542(13) .
Mn1 O3 2.1542(13) 3_565
Mn1 O5 2.2033(12) 3_565
Mn1 O5 2.2033(12) .
O1 C5 1.257(2) .
O2 C5 1.260(2) .
O3 C4 1.245(2) .
O4 C1 1.220(2) .
O5 C6 1.425(2) .
O5 H5D 0.8501 .
O6 C7 1.414(3) .
O6 H6 0.8200 .
N1 C2 1.348(2) .
N1 C1 1.367(3) .
N1 H1D 0.8600 .
N2 C1 1.376(2) .
N2 C4 1.385(2) .
N2 H2D 0.8600 .
C2 C3 1.357(3) .
C2 H2 0.9300 .
C3 C4 1.443(3) .
C3 C5 1.488(3) .
C6 H6A 0.9600 .
C6 H6B 0.9600 .
C6 H6C 0.9600 .
C7 H7A 0.9600 .
C7 H7B 0.9600 .
C7 H7C 0.9600 .

loop_
_geom_hbond_atom_site_label_D
_geom_hbond_atom_site_label_H
_geom_hbond_atom_site_label_A
_geom_hbond_distance_DH
_geom_hbond_distance_HA
_geom_hbond_distance_DA
_geom_hbond_angle_DHA
_geom_hbond_site_symmetry_A
N2 H2D O6 0.86 1.94 2.795(2) 169.9 1_454
N1 H1D O1 0.86 2.57 3.096(2) 120.6 2
N1 H1D O2 0.86 1.96 2.811(2) 168.1 2
O6 H6 O4 0.82 2.03 2.846(2) 176.5 3_576
O5 H5D O2 0.85 1.80 2.6494(18) 174.6 4_575

loop_
_geom_torsion_atom_site_label_1
_geom_torsion_atom_site_label_2
_geom_torsion_atom_site_label_3
_geom_torsion_atom_site_label_4
_geom_torsion
_geom_torsion_site_symmetry_1
O1 Mn1 O1 C5 107(58) 3_565
O3 Mn1 O1 C5 -13.38(17) .
O3 Mn1 O1 C5 166.62(17) 3_565
O5 Mn1 O1 C5 -108.42(18) 3_565
O5 Mn1 O1 C5 71.58(18) .
O1 Mn1 O3 C4 21.85(15) .
O1 Mn1 O3 C4 -158.15(15) 3_565
O3 Mn1 O3 C4 -112(100) 3_565
O5 Mn1 O3 C4 108.79(15) 3_565
O5 Mn1 O3 C4 -71.21(15) .
O1 Mn1 O5 C6 120.60(17) .
O1 Mn1 O5 C6 -59.40(17) 3_565
O3 Mn1 O5 C6 -156.01(17) .
O3 Mn1 O5 C6 23.99(17) 3_565
O5 Mn1 O5 C6 -19.15(15) 3_565
C2 N1 C1 O4 -178.72(18) .
C2 N1 C1 N2 1.2(3) .
C4 N2 C1 O4 177.48(19) .
C4 N2 C1 N1 -2.5(3) .
C1 N1 C2 C3 0.9(3) .
N1 C2 C3 C4 -1.9(3) .
N1 C2 C3 C5 178.87(17) .
Mn1 O3 C4 N2 160.78(12) .
Mn1 O3 C4 C3 -20.9(3) .
C1 N2 C4 O3 -179.96(17) .
C1 N2 C4 C3 1.5(3) .
C2 C3 C4 O3 -177.62(17) .
C5 C3 C4 O3 1.6(3) .
C2 C3 C4 N2 0.7(3) .
C5 C3 C4 N2 179.93(17) .
Mn1 O1 C5 O2 -179.02(13) .
Mn1 O1 C5 C3 1.9(3) .
C2 C3 C5 O1 -171.77(17) .
C4 C3 C5 O1 9.1(3) .
C2 C3 C5 O2 9.2(3) .
C4 C3 C5 O2 -170.01(18) .
